data_1572933
loop_
_publ_author_name
'Du, Baoyun'
'Wu, Yuliang'
'Wang, Xingdong'
'Tian, Hongkun'
'Shao, Shiyang'
'Wang, Lixiang'

_publ_section_title
;
 Multi-resonance emitters with room-temperature phosphorescence in
 amorphous state and excited by visible light.
;
_journal_issue 46
_journal_name_full 'Chemical science'
_journal_page_first 19432
_journal_page_last 19442
_journal_paper_doi 10.1039/d4sc05383d
_journal_volume 15
_journal_year 2024
_chemical_formula_sum 'C11 H5.5 B0.5 S2'
_chemical_formula_weight 207.18
_space_group_crystal_system orthorhombic
_space_group_IT_number 52
_space_group_name_Hall '-P 2a 2bc'
_space_group_name_H-M_alt 'P n n a'
_atom_sites_solution_hydrogens geom
_audit_creation_method SHELXL-2017/1
_audit_update_record
;
2023-02-03 deposited with the CCDC.	2024-10-21 downloaded from the CCDC.
;
_cell_angle_alpha 90
_cell_angle_beta 90
_cell_angle_gamma 90
_cell_formula_units_Z 8
_cell_length_a 13.5070(10)
_cell_length_b 7.4267(5)
_cell_length_c 19.9470(15)
_cell_measurement_reflns_used 2056
_cell_measurement_temperature 293(2)
_cell_measurement_theta_max 26.39
_cell_measurement_theta_min 1.82
_cell_volume 2000.9(3)
_computing_cell_refinement 'Bruker SMART'
_computing_data_collection 'Bruker SMART'
_computing_data_reduction 'Bruker SAINT'
_computing_molecular_graphics 'Bruker SHELXTL'
_computing_publication_material 'Bruker SHELXTL'
_computing_structure_refinement 'SHELXL-2017/1 (Sheldrick, 2017)'
_computing_structure_solution 'SHELXL-2017/1 (Sheldrick, 2017)'
_diffrn_ambient_temperature 293(2)
_diffrn_measured_fraction_theta_full 1.000
_diffrn_measured_fraction_theta_max 0.997
_diffrn_measurement_device_type 'Bruker APEX CCD area detector'
_diffrn_measurement_method 'phi and omega scans'
_diffrn_radiation_type MoK\a
_diffrn_radiation_wavelength 0.71073
_diffrn_reflns_av_R_equivalents 0.0501
_diffrn_reflns_av_unetI/netI 0.0385
_diffrn_reflns_Laue_measured_fraction_full 1.000
_diffrn_reflns_Laue_measured_fraction_max 0.997
_diffrn_reflns_limit_h_max 16
_diffrn_reflns_limit_h_min -15
_diffrn_reflns_limit_k_max 9
_diffrn_reflns_limit_k_min -6
_diffrn_reflns_limit_l_max 24
_diffrn_reflns_limit_l_min -24
_diffrn_reflns_number 10311
_diffrn_reflns_point_group_measured_fraction_full 1.000
_diffrn_reflns_point_group_measured_fraction_max 0.997
_diffrn_reflns_theta_full 25.242
_diffrn_reflns_theta_max 26.392
_diffrn_reflns_theta_min 1.821
_exptl_absorpt_coefficient_mu 0.479
_exptl_absorpt_correction_T_max 0.9452
_exptl_absorpt_correction_T_min 0.9061
_exptl_absorpt_correction_type multi-scan
_exptl_absorpt_process_details SADABS
_exptl_crystal_colour colorless
_exptl_crystal_density_diffrn 1.375
_exptl_crystal_description block
_exptl_crystal_F_000 848
_exptl_crystal_size_max 0.210
_exptl_crystal_size_mid 0.190
_exptl_crystal_size_min 0.120
_platon_squeeze_details
;
;
_refine_diff_density_max 0.296
_refine_diff_density_min -0.200
_refine_diff_density_rms 0.052
_refine_ls_extinction_method none
_refine_ls_goodness_of_fit_ref 0.995
_refine_ls_hydrogen_treatment constr
_refine_ls_matrix_type full
_refine_ls_number_parameters 124
_refine_ls_number_reflns 2056
_refine_ls_number_restraints 0
_refine_ls_restrained_S_all 0.995
_refine_ls_R_factor_all 0.0666
_refine_ls_R_factor_gt 0.0449
_refine_ls_shift/su_max 0.000
_refine_ls_shift/su_mean 0.000
_refine_ls_structure_factor_coef Fsqd
_refine_ls_weighting_details 'w=1/[\s^2^(Fo^2^)+(0.0661P)^2^] where P=(Fo^2^+2Fc^2^)/3'
_refine_ls_weighting_scheme calc
_refine_ls_wR_factor_gt 0.1105
_refine_ls_wR_factor_ref 0.1220
_reflns_Friedel_coverage 0.000
_reflns_number_gt 1474
_reflns_number_total 2056
_reflns_threshold_expression 'I > 2\s(I)'
_cod_data_source_file d4sc05383d4.cif
_cod_data_source_block b025
_cod_depositor_comments 'Adding full bibliography for 1572931--1572936.cif.'
_cod_original_formula_sum 'C11 H5.50 B0.50 S2'
_cod_database_code 1572933
_shelx_shelxl_version_number 2017/1
_shelx_space_group_comment
;
The symmetry employed for this shelxl refinement is uniquely defined
by the following loop, which should always be used as a source of
symmetry information in preference to the above space-group names.
They are only intended as comments.
;
_shelx_estimated_absorpt_t_min 0.906
_shelx_estimated_absorpt_t_max 0.945

loop_
_space_group_symop_operation_xyz
'x, y, z'
'-x+1/2, -y, z'
'-x+1/2, y+1/2, -z+1/2'
'x, -y+1/2, -z+1/2'
'-x, -y, -z'
'x-1/2, y, -z'
'x-1/2, -y-1/2, z-1/2'
'-x, y-1/2, z-1/2'

loop_
_atom_site_label
_atom_site_type_symbol
_atom_site_fract_x
_atom_site_fract_y
_atom_site_fract_z
_atom_site_U_iso_or_equiv
_atom_site_adp_type
_atom_site_occupancy
_atom_site_site_symmetry_order
_atom_site_calc_flag
_atom_site_refinement_flags_posn
_atom_site_refinement_flags_adp
_atom_site_refinement_flags_occupancy
_atom_site_disorder_assembly
_atom_site_disorder_group
S1 S 0.46789(4) 0.16251(9) 0.09423(3) 0.0481(2) Uani 1 1 d . . . . .
S2 S 0.95692(5) 0.00344(10) 0.21864(3) 0.0526(2) Uani 1 1 d . . . . .
B1 B 0.750000 0.000000 0.13981(19) 0.0382(9) Uani 1 2 d S T P . .
C1 C 0.54518(17) 0.2116(3) 0.02667(12) 0.0410(6) Uani 1 1 d . . . . .
C2 C 0.5176(2) 0.2951(3) -0.03247(13) 0.0508(7) Uani 1 1 d . . . . .
H2A H 0.451897 0.326492 -0.040281 0.061 Uiso 1 1 calc R U . . .
C3 C 0.5896(2) 0.3307(3) -0.07947(14) 0.0561(7) Uani 1 1 d . . . . .
H3A H 0.572511 0.384719 -0.119900 0.067 Uiso 1 1 calc R U . . .
C4 C 0.6884(2) 0.2861(3) -0.06677(14) 0.0509(6) Uani 1 1 d . . . . .
H4A H 0.736612 0.314056 -0.098356 0.061 Uiso 1 1 calc R U . . .
C5 C 0.71519(18) 0.2014(3) -0.00823(13) 0.0449(6) Uani 1 1 d . . . . .
H5A H 0.781237 0.172821 -0.000460 0.054 Uiso 1 1 calc R U . . .
C6 C 0.64333(16) 0.1581(3) 0.03972(12) 0.0377(5) Uani 1 1 d . . . . .
C7 C 0.65575(16) 0.0717(3) 0.10495(11) 0.0372(5) Uani 1 1 d . . . . .
C8 C 0.56684(16) 0.0708(3) 0.13836(12) 0.0406(6) Uani 1 1 d . . . . .
C9 C 0.750000 0.000000 0.35880(19) 0.0545(10) Uani 1 2 d S T P . .
H9A H 0.749999 0.000001 0.405421 0.065 Uiso 1 2 calc R U P . .
C10 C 0.8384(2) 0.0023(3) 0.32486(13) 0.0519(7) Uani 1 1 d . . . . .
H10A H 0.897789 0.005327 0.348400 0.062 Uiso 1 1 calc R U . . .
C11 C 0.83882(18) 0.0000(3) 0.25503(12) 0.0432(6) Uani 1 1 d . . . . .
C12 C 0.750000 0.000000 0.21713(17) 0.0395(8) Uani 1 2 d S T P . .

loop_
_atom_site_aniso_label
_atom_site_aniso_U_11
_atom_site_aniso_U_22
_atom_site_aniso_U_33
_atom_site_aniso_U_23
_atom_site_aniso_U_13
_atom_site_aniso_U_12
S1 0.0321(4) 0.0546(4) 0.0576(4) 0.0005(3) 0.0003(3) 0.0065(3)
S2 0.0379(4) 0.0661(5) 0.0539(4) -0.0079(3) -0.0086(3) 0.0007(3)
B1 0.033(2) 0.036(2) 0.046(2) 0.000 0.000 -0.0072(15)
C1 0.0365(13) 0.0381(13) 0.0483(14) -0.0042(11) -0.0033(11) 0.0024(10)
C2 0.0452(15) 0.0512(16) 0.0561(16) 0.0009(13) -0.0100(13) 0.0110(12)
C3 0.0629(19) 0.0536(17) 0.0519(16) 0.0107(13) -0.0108(14) 0.0091(13)
C4 0.0502(16) 0.0514(15) 0.0510(15) 0.0056(13) 0.0031(13) -0.0007(12)
C5 0.0374(13) 0.0457(15) 0.0516(15) 0.0026(12) -0.0027(11) 0.0022(10)
C6 0.0326(12) 0.0356(13) 0.0447(13) -0.0043(10) -0.0023(10) -0.0019(10)
C7 0.0332(12) 0.0376(13) 0.0409(13) -0.0019(10) 0.0009(10) -0.0012(10)
C8 0.0343(12) 0.0386(13) 0.0489(14) -0.0022(11) -0.0001(11) 0.0028(10)
C9 0.068(3) 0.053(2) 0.042(2) 0.000 0.000 0.0095(19)
C10 0.0595(18) 0.0487(17) 0.0476(15) -0.0034(13) -0.0124(13) 0.0062(12)
C11 0.0475(15) 0.0377(14) 0.0445(14) -0.0014(12) -0.0052(12) 0.0035(10)
C12 0.0380(18) 0.0325(18) 0.048(2) 0.000 0.000 0.0012(14)

loop_
_atom_type_symbol
_atom_type_description
_atom_type_scat_dispersion_real
_atom_type_scat_dispersion_imag
_atom_type_scat_source
C C 0.0033 0.0016 'International Tables Vol C Tables 4.2.6.8 and 6.1.1.4'
H H 0.0000 0.0000 'International Tables Vol C Tables 4.2.6.8 and 6.1.1.4'
B B 0.0013 0.0007 'International Tables Vol C Tables 4.2.6.8 and 6.1.1.4'
S S 0.1246 0.1234 'International Tables Vol C Tables 4.2.6.8 and 6.1.1.4'

loop_
_geom_angle_atom_site_label_1
_geom_angle_atom_site_label_2
_geom_angle_atom_site_label_3
_geom_angle
_geom_angle_site_symmetry_1
_geom_angle_site_symmetry_3
_geom_angle_publ_flag
C8 S1 C1 90.74(11) . . ?
C8 S2 C11 102.16(11) 2_655 . ?
C12 B1 C7 116.75(15) . . ?
C12 B1 C7 116.75(15) . 2_655 ?
C7 B1 C7 126.5(3) . 2_655 ?
C2 C1 C6 122.5(2) . . ?
C2 C1 S1 126.24(19) . . ?
C6 C1 S1 111.21(18) . . ?
C3 C2 C1 118.4(2) . . ?
C3 C2 H2A 120.8 . . ?
C1 C2 H2A 120.8 . . ?
C2 C3 C4 120.4(2) . . ?
C2 C3 H3A 119.8 . . ?
C4 C3 H3A 119.8 . . ?
C5 C4 C3 120.9(3) . . ?
C5 C4 H4A 119.5 . . ?
C3 C4 H4A 119.5 . . ?
C4 C5 C6 120.2(2) . . ?
C4 C5 H5A 119.9 . . ?
C6 C5 H5A 119.9 . . ?
C5 C6 C1 117.5(2) . . ?
C5 C6 C7 129.0(2) . . ?
C1 C6 C7 113.4(2) . . ?
C8 C7 C6 109.5(2) . . ?
C8 C7 B1 120.0(2) . . ?
C6 C7 B1 130.3(2) . . ?
C7 C8 S2 127.96(18) . 2_655 ?
C7 C8 S1 115.11(18) . . ?
S2 C8 S1 116.90(13) 2_655 . ?
C10 C9 C10 120.9(4) . 2_655 ?
C10 C9 H9A 119.6 . . ?
C10 C9 H9A 119.6 2_655 . ?
C9 C10 C11 119.8(3) . . ?
C9 C10 H10A 120.1 . . ?
C11 C10 H10A 120.1 . . ?
C10 C11 C12 122.0(2) . . ?
C10 C11 S2 114.69(18) . . ?
C12 C11 S2 123.3(2) . . ?
C11 C12 C11 115.6(3) 2_655 . ?
C11 C12 B1 122.22(15) 2_655 . ?
C11 C12 B1 122.22(15) . . ?

loop_
_geom_bond_atom_site_label_1
_geom_bond_atom_site_label_2
_geom_bond_distance
_geom_bond_site_symmetry_2
_geom_bond_publ_flag
S1 C8 1.739(2) . ?
S1 C1 1.743(2) . ?
S2 C8 1.724(3) 2_655 ?
S2 C11 1.753(3) . ?
B1 C12 1.542(5) . ?
B1 C7 1.545(3) . ?
B1 C7 1.545(3) 2_655 ?
C1 C2 1.384(3) . ?
C1 C6 1.408(3) . ?
C2 C3 1.377(4) . ?
C2 H2A 0.9300 . ?
C3 C4 1.397(4) . ?
C3 H3A 0.9300 . ?
C4 C5 1.375(3) . ?
C4 H4A 0.9300 . ?
C5 C6 1.400(3) . ?
C5 H5A 0.9300 . ?
C6 C7 1.460(3) . ?
C7 C8 1.373(3) . ?
C9 C10 1.373(3) . ?
C9 C10 1.373(3) 2_655 ?
C9 H9A 0.9300 . ?
C10 C11 1.393(3) . ?
C10 H10A 0.9300 . ?
C11 C12 1.418(3) . ?

loop_
_platon_squeeze_void_nr
_platon_squeeze_void_average_x
_platon_squeeze_void_average_y
_platon_squeeze_void_average_z
_platon_squeeze_void_volume
_platon_squeeze_void_count_electrons
1 0.250 -0.039 0.250 157.1 38.8
2 0.750 -0.040 0.750 157.1 38.8
